data_4326208
loop_
_publ_author_name
'Olaf Stefanczyk'
'Tomasz Korzeniak'
'Wojciech Nitek'
'Micha\/l Rams'
'Barbara Sieklucka'

_publ_section_title
;
 Microwave-Assisted Construction of Ferromagnetic Coordination Polymers of
 [WV(CN)8]3- with CuII-pyrazole Synthons
;
_journal_name_full 'Inorganic Chemistry'
_journal_page_first 8808
_journal_page_last 8816
_journal_paper_doi 10.1021/ic200689a
_journal_volume 50
_journal_year 2011
_chemical_formula_sum 'C23 H24 Cu2 N19 O5 W'
_chemical_formula_weight 957.54
_chemical_name_common 'Compound X'
_chemical_name_systematic
;
 ?
;
_space_group_IT_number 15
_symmetry_cell_setting monoclinic
_symmetry_space_group_name_Hall '-C 2yc'
_symmetry_space_group_name_H-M 'C 1 2/c 1'
_atom_sites_solution_hydrogens geom
_atom_sites_solution_primary direct
_atom_sites_solution_secondary difmap
_audit_conform_dict_location ftp://ftp.iucr.org/pub/cif_core.dic
_audit_conform_dict_name cif_core.dic
_audit_conform_dict_version 2.3
_audit_creation_date 2010-10-21T23:49:46-00:00
_audit_creation_method 'WinGX routine CIF_UPDATE'
_cell_angle_alpha 90
_cell_angle_beta 90.5050(10)
_cell_angle_gamma 90
_cell_formula_units_Z 8
_cell_length_a 31.0150(6)
_cell_length_b 14.6360(3)
_cell_length_c 15.4030(3)
_cell_measurement_reflns_used 15559
_cell_measurement_temperature 293(2)
_cell_measurement_theta_max 27.485
_cell_measurement_theta_min 0.998
_cell_volume 6991.7(2)
_computing_cell_refinement 'HKL Scalepack (Otwinowski & Minor 1997)'
_computing_data_collection 'Collect (Bruker AXS BV, 1997-2004)'
_computing_data_reduction 'HKL Denzo and Scalepack (Otwinowski & Minor 1997)'
_computing_structure_refinement 'SHELXL-97 (Sheldrick, 1997)'
_diffrn_ambient_temperature 293(2)
_diffrn_detector_area_resol_mean 9
_diffrn_measured_fraction_theta_full 0.997
_diffrn_measured_fraction_theta_max 0.997
_diffrn_measurement_device '95mm CCD camera on \k-goniostat'
_diffrn_measurement_device_type KappaCCD
_diffrn_measurement_method CCD
_diffrn_orient_matrix_type 'by Bruker AXS Collect from scalepack cell'
_diffrn_orient_matrix_UB_11 0.0125817
_diffrn_orient_matrix_UB_12 0.0292168
_diffrn_orient_matrix_UB_13 -0.0527142
_diffrn_orient_matrix_UB_21 0.0230763
_diffrn_orient_matrix_UB_22 0.0284433
_diffrn_orient_matrix_UB_23 0.036818
_diffrn_orient_matrix_UB_31 0.018678
_diffrn_orient_matrix_UB_32 -0.0548218
_diffrn_orient_matrix_UB_33 -0.0089913
_diffrn_radiation_monochromator graphite
_diffrn_radiation_type MoK\a
_diffrn_radiation_wavelength 0.71073
_diffrn_reflns_av_R_equivalents 0.0358
_diffrn_reflns_av_unetI/netI 0.0318
_diffrn_reflns_limit_h_max 40
_diffrn_reflns_limit_h_min -38
_diffrn_reflns_limit_k_max 18
_diffrn_reflns_limit_k_min -19
_diffrn_reflns_limit_l_max 19
_diffrn_reflns_limit_l_min -19
_diffrn_reflns_number 28629
_diffrn_reflns_theta_full 27.48
_diffrn_reflns_theta_max 27.48
_diffrn_reflns_theta_min 2.94
_exptl_absorpt_coefficient_mu 4.551
_exptl_absorpt_correction_T_max 0.5485
_exptl_absorpt_correction_T_min 0.2633
_exptl_absorpt_correction_type multi-scan
_exptl_absorpt_process_details '(DENZO-SMN; Otwinowski & Minor, 1997)'
_exptl_crystal_density_diffrn 1.819
_exptl_crystal_F_000 3736
_exptl_crystal_size_max 0.4
_exptl_crystal_size_mid 0.2
_exptl_crystal_size_min 0.15
_refine_diff_density_max 1.724
_refine_diff_density_min -1.006
_refine_diff_density_rms 0.104
_refine_ls_extinction_coef 0.00021(2)
_refine_ls_extinction_expression Fc^*^=kFc[1+0.001xFc^2^\l^3^/sin(2\q)]^-1/4^
_refine_ls_extinction_method SHELXL
_refine_ls_goodness_of_fit_ref 1.058
_refine_ls_hydrogen_treatment constr
_refine_ls_matrix_type full
_refine_ls_number_parameters 452
_refine_ls_number_reflns 7991
_refine_ls_number_restraints 0
_refine_ls_restrained_S_all 1.058
_refine_ls_R_factor_all 0.0415
_refine_ls_R_factor_gt 0.0296
_refine_ls_shift/su_max 0.001
_refine_ls_shift/su_mean 0
_refine_ls_structure_factor_coef Fsqd
_refine_ls_weighting_details 'calc w=1/[\s^2^(Fo^2^)+(0.0420P)^2^+4.0220P] where P=(Fo^2^+2Fc^2^)/3'
_refine_ls_weighting_scheme calc
_refine_ls_wR_factor_gt 0.071
_refine_ls_wR_factor_ref 0.0755
_reflns_number_gt 6544
_reflns_number_total 7991
_reflns_threshold_expression >2sigma(I)
_cod_data_source_file ic200689a_si_001_1.cif
_cod_data_source_block 1
_cod_database_code 4326208

loop_
_symmetry_equiv_pos_as_xyz
'x, y, z'
'-x, y, -z+1/2'
'x+1/2, y+1/2, z'
'-x+1/2, y+1/2, -z+1/2'
'-x, -y, -z'
'x, -y, z-1/2'
'-x+1/2, -y+1/2, -z'
'x+1/2, -y+1/2, z-1/2'

loop_
_atom_site_label
_atom_site_type_symbol
_atom_site_fract_x
_atom_site_fract_y
_atom_site_fract_z
_atom_site_U_iso_or_equiv
_atom_site_adp_type
_atom_site_occupancy
_atom_site_symmetry_multiplicity
_atom_site_calc_flag
_atom_site_refinement_flags
W1 W 0.124194(4) 0.236920(9) 0.617145(9) 0.02642(6) Uani 1 1 d .
Cu2 Cu 0.051515(15) 0.23042(3) 0.92701(3) 0.03256(11) Uani 1 1 d .
Cu3 Cu 0.238124(15) 0.03505(3) 0.44578(3) 0.03749(12) Uani 1 1 d .
C11 C 0.09329(13) 0.2327(3) 0.7424(2) 0.0363(8) Uani 1 1 d .
N11 N 0.07663(12) 0.2294(2) 0.8078(2) 0.0446(8) Uani 1 1 d .
C12 C 0.10582(14) 0.3767(3) 0.6406(3) 0.0465(10) Uani 1 1 d .
N12 N 0.09688(16) 0.4507(3) 0.6523(4) 0.0844(15) Uani 1 1 d .
C13 C 0.17891(12) 0.3247(3) 0.5904(3) 0.0373(8) Uani 1 1 d .
N13 N 0.20797(12) 0.3703(3) 0.5764(2) 0.0503(9) Uani 1 1 d .
C14 C 0.17187(12) 0.1986(3) 0.7146(2) 0.0360(8) Uani 1 1 d .
N14 N 0.19720(12) 0.1770(3) 0.7641(2) 0.0524(9) Uani 1 1 d .
C15 C 0.10352(13) 0.0958(3) 0.6221(3) 0.0376(9) Uani 1 1 d .
N15 N 0.09204(13) 0.0219(3) 0.6220(3) 0.0550(10) Uani 1 1 d .
C16 C 0.05489(12) 0.2384(3) 0.5952(3) 0.0351(8) Uani 1 1 d .
N16 N 0.01868(11) 0.2369(2) 0.5870(2) 0.0437(8) Uani 1 1 d .
C17 C 0.11365(14) 0.2650(3) 0.4807(3) 0.0381(9) Uani 1 1 d .
N17 N 0.10896(15) 0.2779(3) 0.4085(3) 0.0597(11) Uani 1 1 d .
C18 C 0.17125(12) 0.1548(3) 0.5494(2) 0.0341(8) Uani 1 1 d .
N18 N 0.19659(11) 0.1121(2) 0.5143(2) 0.0428(8) Uani 1 1 d .
N211 N 0.05601(12) 0.3667(2) 0.9213(2) 0.0440(8) Uani 1 1 d .
C215 C 0.0295(2) 0.4312(4) 0.8998(5) 0.0810(18) Uani 1 1 d .
H215 H 0.0006 0.4224 0.8857 0.097 Uiso 1 1 calc R
C214 C 0.0502(2) 0.5150(4) 0.9007(5) 0.091(2) Uani 1 1 d .
H214 H 0.0378 0.5719 0.8902 0.109 Uiso 1 1 calc R
C213 C 0.0901(3) 0.4979(4) 0.9191(5) 0.103(2) Uani 1 1 d .
H213 H 0.1123 0.5404 0.9236 0.124 Uiso 1 1 calc R
N212 N 0.09344(16) 0.4092(3) 0.9302(4) 0.0909(17) Uani 1 1 d .
H212 H 0.1173 0.3818 0.942 0.109 Uiso 1 1 calc R
N221 N 0.05350(11) 0.2363(2) 1.0587(2) 0.0383(7) Uani 1 1 d .
N222 N 0.06531(11) 0.1673(2) 1.1112(2) 0.0459(8) Uani 1 1 d .
H222 H 0.0715 0.1132 1.0934 0.055 Uiso 1 1 calc R
C223 C 0.0662(2) 0.1926(4) 1.1933(3) 0.0745(17) Uani 1 1 d .
H223 H 0.0725 0.1554 1.2406 0.089 Uiso 1 1 calc R
C224 C 0.0560(3) 0.2833(5) 1.1962(4) 0.110(3) Uani 1 1 d .
H224 H 0.0548 0.3208 1.2449 0.133 Uiso 1 1 calc R
C225 C 0.0481(2) 0.3069(4) 1.1109(3) 0.0783(19) Uani 1 1 d .
H225 H 0.04 0.3649 1.0924 0.094 Uiso 1 1 calc R
N231 N 0.05355(11) 0.0936(2) 0.9235(2) 0.0390(8) Uani 1 1 d .
N232 N 0.09052(11) 0.0466(2) 0.9176(2) 0.0445(8) Uani 1 1 d .
H232 H 0.1158 0.0697 0.925 0.053 Uiso 1 1 calc R
C233 C 0.08289(16) -0.0406(3) 0.8988(3) 0.0527(11) Uani 1 1 d .
H233 H 0.1036 -0.086 0.8927 0.063 Uiso 1 1 calc R
C234 C 0.03993(16) -0.0519(3) 0.8900(3) 0.0592(13) Uani 1 1 d .
H234 H 0.0253 -0.1055 0.8763 0.071 Uiso 1 1 calc R
C235 C 0.02236(15) 0.0331(3) 0.9056(3) 0.0519(11) Uani 1 1 d .
H235 H -0.007 0.0465 0.904 0.062 Uiso 1 1 calc R
N311 N 0.26574(11) -0.0070(2) 0.5544(2) 0.0417(8) Uani 1 1 d .
N312 N 0.27155(15) -0.0945(3) 0.5769(3) 0.0702(12) Uani 1 1 d .
H312 H 0.262 -0.1406 0.5477 0.084 Uiso 1 1 calc R
C313 C 0.2941(2) -0.1003(5) 0.6505(4) 0.089(2) Uani 1 1 d .
H313 H 0.3022 -0.1543 0.6779 0.106 Uiso 1 1 calc R
C314 C 0.3030(2) -0.0169(5) 0.6786(4) 0.0790(17) Uani 1 1 d .
H314 H 0.3181 0.0001 0.7285 0.095 Uiso 1 1 calc R
C315 C 0.28471(19) 0.0391(4) 0.6160(4) 0.0727(16) Uani 1 1 d .
H315 H 0.2858 0.1025 0.6177 0.087 Uiso 1 1 calc R
N321 N 0.20917(12) 0.0794(3) 0.3384(2) 0.0469(9) Uani 1 1 d .
C325 C 0.2002(2) 0.1642(4) 0.3161(4) 0.087(2) Uani 1 1 d .
H325 H 0.2047 0.2148 0.3516 0.104 Uiso 1 1 calc R
C324 C 0.1832(2) 0.1680(5) 0.2330(4) 0.089(2) Uani 1 1 d .
H324 H 0.1747 0.2201 0.2028 0.107 Uiso 1 1 calc R
C323 C 0.18148(19) 0.0821(5) 0.2048(4) 0.0793(17) Uani 1 1 d .
H323 H 0.1715 0.0624 0.1509 0.095 Uiso 1 1 calc R
N322 N 0.19693(15) 0.0295(3) 0.2693(3) 0.0676(12) Uani 1 1 d .
H322 H 0.1988 -0.029 0.2667 0.081 Uiso 1 1 calc R
N1 N 0.17472(13) 0.1829(3) 0.9778(3) 0.0588(10) Uani 1 1 d .
O11 O 0.14152(12) 0.2281(3) 0.9732(3) 0.0887(14) Uani 1 1 d .
O12 O 0.17450(11) 0.0989(3) 0.9647(3) 0.0752(11) Uani 1 1 d .
O13 O 0.20982(13) 0.2207(3) 0.9927(4) 0.0989(16) Uani 1 1 d .
O3 O 0.26151(10) -0.0743(2) 0.3805(2) 0.0585(8) Uani 1 1 d .
H3A H 0.2903 -0.0797 0.3892 0.088 Uiso 1 1 d R
H3B H 0.253 -0.1267 0.3555 0.088 Uiso 1 1 d R
O1 O 0.34307(15) -0.1158(4) 0.3943(4) 0.144(2) Uani 1 1 d .
H1A H 0.3604 -0.0691 0.3807 0.216 Uiso 1 1 d R
H1B H 0.3454 -0.1727 0.4178 0.216 Uiso 1 1 d R

loop_
_atom_site_aniso_label
_atom_site_aniso_U_11
_atom_site_aniso_U_22
_atom_site_aniso_U_33
_atom_site_aniso_U_23
_atom_site_aniso_U_13
_atom_site_aniso_U_12
W1 0.02472(8) 0.02698(9) 0.02761(8) -0.00084(5) 0.00268(5) -0.00003(6)
Cu2 0.0347(2) 0.0338(2) 0.0292(2) 0.00020(17) 0.00352(18) -0.00008(19)
Cu3 0.0397(3) 0.0327(2) 0.0402(3) -0.00191(19) 0.0079(2) 0.0038(2)
C11 0.036(2) 0.040(2) 0.0320(19) -0.0021(15) 0.0019(16) 0.0027(17)
N11 0.048(2) 0.050(2) 0.0358(18) -0.0006(15) 0.0113(15) 0.0055(17)
C12 0.041(2) 0.032(2) 0.066(3) -0.0066(19) 0.009(2) -0.0009(18)
N12 0.082(3) 0.044(3) 0.128(4) -0.017(3) 0.022(3) 0.007(2)
C13 0.033(2) 0.036(2) 0.043(2) 0.0014(16) 0.0021(16) -0.0012(17)
N13 0.042(2) 0.049(2) 0.060(2) 0.0080(17) 0.0048(17) -0.0086(17)
C14 0.038(2) 0.037(2) 0.0328(19) 0.0015(16) -0.0004(16) -0.0008(17)
N14 0.053(2) 0.052(2) 0.052(2) 0.0014(18) -0.0149(18) 0.0035(18)
C15 0.039(2) 0.032(2) 0.042(2) -0.0041(16) 0.0042(17) -0.0012(17)
N15 0.053(2) 0.039(2) 0.073(3) -0.0047(18) -0.0010(19) -0.0077(18)
C16 0.030(2) 0.036(2) 0.039(2) -0.0007(15) 0.0011(15) -0.0001(16)
N16 0.0305(18) 0.049(2) 0.052(2) -0.0036(16) -0.0005(15) -0.0031(15)
C17 0.045(2) 0.035(2) 0.034(2) 0.0016(15) 0.0004(17) 0.0079(17)
N17 0.078(3) 0.058(3) 0.042(2) 0.0036(17) -0.004(2) 0.017(2)
C18 0.034(2) 0.038(2) 0.0306(18) -0.0001(15) 0.0024(15) 0.0008(16)
N18 0.0429(19) 0.047(2) 0.0387(18) -0.0013(15) 0.0070(15) 0.0094(16)
N211 0.048(2) 0.0359(19) 0.048(2) -0.0015(15) 0.0065(16) 0.0003(16)
C215 0.064(4) 0.053(3) 0.126(5) 0.026(3) 0.001(3) 0.010(3)
C214 0.094(5) 0.041(3) 0.139(6) 0.019(3) 0.042(4) 0.008(3)
C213 0.097(5) 0.048(4) 0.165(7) -0.006(4) 0.034(5) -0.019(4)
N212 0.066(3) 0.047(3) 0.159(5) 0.004(3) -0.007(3) -0.012(2)
N221 0.0440(19) 0.0409(18) 0.0299(16) 0.0029(13) 0.0012(14) 0.0099(15)
N222 0.054(2) 0.045(2) 0.0395(19) 0.0108(15) 0.0028(16) 0.0097(17)
C223 0.099(4) 0.093(4) 0.032(2) 0.014(3) 0.002(3) 0.029(4)
C224 0.177(8) 0.118(6) 0.037(3) -0.013(3) 0.003(4) 0.066(6)
C225 0.125(5) 0.072(4) 0.037(2) -0.005(2) 0.006(3) 0.054(4)
N231 0.0391(18) 0.0366(19) 0.0413(18) -0.0021(14) 0.0043(15) -0.0018(15)
N232 0.0358(18) 0.044(2) 0.054(2) 0.0000(16) -0.0011(16) 0.0015(15)
C233 0.061(3) 0.041(2) 0.056(3) -0.005(2) 0.003(2) 0.008(2)
C234 0.061(3) 0.045(3) 0.072(3) -0.012(2) 0.004(2) -0.008(2)
C235 0.041(2) 0.044(3) 0.072(3) -0.009(2) 0.005(2) -0.006(2)
N311 0.0439(19) 0.0345(18) 0.0466(19) 0.0022(15) 0.0024(15) 0.0025(15)
N312 0.100(4) 0.042(2) 0.069(3) 0.014(2) -0.009(3) 0.006(2)
C313 0.115(5) 0.082(5) 0.068(4) 0.026(3) -0.008(4) 0.026(4)
C314 0.084(4) 0.091(5) 0.062(3) 0.009(3) -0.025(3) 0.000(4)
C315 0.093(4) 0.057(3) 0.069(4) 0.000(3) -0.019(3) -0.006(3)
N321 0.056(2) 0.043(2) 0.0409(19) -0.0065(15) 0.0006(17) 0.0026(17)
C325 0.140(6) 0.057(4) 0.062(3) -0.001(3) -0.015(4) 0.025(4)
C324 0.103(5) 0.094(5) 0.070(4) 0.025(4) -0.015(4) 0.024(4)
C323 0.072(4) 0.101(5) 0.064(4) 0.003(3) -0.024(3) -0.012(4)
N322 0.079(3) 0.060(3) 0.064(3) -0.008(2) -0.010(2) -0.015(2)
N1 0.046(2) 0.068(3) 0.062(3) 0.010(2) -0.0089(18) -0.006(2)
O11 0.041(2) 0.100(3) 0.125(4) -0.026(3) -0.007(2) 0.014(2)
O12 0.054(2) 0.065(2) 0.107(3) 0.016(2) -0.013(2) -0.0111(19)
O13 0.053(2) 0.072(3) 0.172(5) 0.010(3) -0.041(3) -0.013(2)
O3 0.057(2) 0.0486(19) 0.070(2) -0.0151(16) 0.0052(16) 0.0016(15)
O1 0.074(3) 0.115(4) 0.243(7) -0.035(5) -0.033(4) 0.013(3)

loop_
_atom_type_symbol
_atom_type_description
_atom_type_scat_dispersion_real
_atom_type_scat_dispersion_imag
_atom_type_scat_source
C C 0.0033 0.0016 'International Tables Vol C Tables 4.2.6.8 and 6.1.1.4'
H H 0 0 'International Tables Vol C Tables 4.2.6.8 and 6.1.1.4'
N N 0.0061 0.0033 'International Tables Vol C Tables 4.2.6.8 and 6.1.1.4'
Cu Cu 0.3201 1.2651 'International Tables Vol C Tables 4.2.6.8 and 6.1.1.4'
W W -0.849 6.8722 'International Tables Vol C Tables 4.2.6.8 and 6.1.1.4'
O O 0.0106 0.006 'International Tables Vol C Tables 4.2.6.8 and 6.1.1.4'

loop_
_geom_angle_atom_site_label_1
_geom_angle_atom_site_label_2
_geom_angle_atom_site_label_3
_geom_angle
_geom_angle_site_symmetry_3
C12 W1 C11 75.98(16) .
C12 W1 C17 86.82(16) .
C11 W1 C17 143.87(15) .
C12 W1 C15 145.20(16) .
C11 W1 C15 78.89(14) .
C17 W1 C15 100.00(15) .
C12 W1 C18 142.00(15) .
C11 W1 C18 136.03(14) .
C17 W1 C18 74.58(14) .
C15 W1 C18 71.85(14) .
C12 W1 C13 71.23(15) .
C11 W1 C13 122.65(15) .
C17 W1 C13 79.33(15) .
C15 W1 C13 143.51(15) .
C18 W1 C13 72.90(15) .
C12 W1 C14 108.00(16) .
C11 W1 C14 71.36(14) .
C17 W1 C14 144.76(15) .
C15 W1 C14 85.92(15) .
C18 W1 C14 74.44(14) .
C13 W1 C14 75.85(14) .
C12 W1 C16 75.75(15) .
C11 W1 C16 72.15(15) .
C17 W1 C16 72.92(15) .
C15 W1 C16 73.87(14) .
C18 W1 C16 126.91(14) .
C13 W1 C16 137.59(14) .
C14 W1 C16 140.95(14) .
N211 Cu2 N11 86.51(14) .
N211 Cu2 N231 172.89(14) .
N11 Cu2 N231 87.45(14) .
N211 Cu2 N221 90.01(14) .
N11 Cu2 N221 155.29(15) .
N231 Cu2 N221 93.93(13) .
N211 Cu2 N16 91.27(14) 2_556
N11 Cu2 N16 107.73(15) 2_556
N231 Cu2 N16 94.13(13) 2_556
N221 Cu2 N16 96.79(14) 2_556
N311 Cu3 N321 178.39(15) .
N311 Cu3 N18 90.28(14) .
N321 Cu3 N18 88.11(14) .
N311 Cu3 O3 91.14(14) .
N321 Cu3 O3 90.35(14) .
N18 Cu3 O3 158.99(14) .
N311 Cu3 N13 90.20(14) 7_556
N321 Cu3 N13 90.19(15) 7_556
N18 Cu3 N13 102.66(15) 7_556
O3 Cu3 N13 98.30(14) 7_556
N11 C11 W1 178.9(4) .
C11 N11 Cu2 175.0(4) .
N12 C12 W1 178.7(5) .
N13 C13 W1 179.3(4) .
C13 N13 Cu3 176.3(4) 7_556
N14 C14 W1 178.3(4) .
N15 C15 W1 177.6(4) .
N16 C16 W1 177.0(4) .
C16 N16 Cu2 178.5(4) 2_556
N17 C17 W1 178.1(4) .
N18 C18 W1 179.0(4) .
C18 N18 Cu3 175.9(3) .
C215 N211 N212 103.8(4) .
C215 N211 Cu2 134.0(4) .
N212 N211 Cu2 121.7(3) .
N211 C215 C214 110.6(6) .
N211 C215 H215 124.7 .
C214 C215 H215 124.7 .
C213 C214 C215 105.9(6) .
C213 C214 H214 127.1 .
C215 C214 H214 127.1 .
C214 C213 N212 107.0(6) .
C214 C213 H213 126.5 .
N212 C213 H213 126.5 .
C213 N212 N211 112.6(5) .
C213 N212 H212 123.7 .
N211 N212 H212 123.7 .
C225 N221 N222 105.0(4) .
C225 N221 Cu2 129.7(3) .
N222 N221 Cu2 125.1(3) .
C223 N222 N221 111.7(4) .
C223 N222 H222 124.2 .
N221 N222 H222 124.2 .
N222 C223 C224 107.6(4) .
N222 C223 H223 126.2 .
C224 C223 H223 126.2 .
C223 C224 C225 104.5(5) .
C223 C224 H224 127.8 .
C225 C224 H224 127.8 .
N221 C225 C224 111.2(5) .
N221 C225 H225 124.4 .
C224 C225 H225 124.4 .
C235 N231 N232 105.3(3) .
C235 N231 Cu2 130.1(3) .
N232 N231 Cu2 122.8(3) .
C233 N232 N231 110.9(4) .
C233 N232 H232 124.6 .
N231 N232 H232 124.6 .
N232 C233 C234 108.3(4) .
N232 C233 H233 125.9 .
C234 C233 H233 125.9 .
C233 C234 C235 105.2(4) .
C233 C234 H234 127.4 .
C235 C234 H234 127.4 .
N231 C235 C234 110.3(4) .
N231 C235 H235 124.9 .
C234 C235 H235 124.9 .
C315 N311 N312 104.4(4) .
C315 N311 Cu3 130.3(3) .
N312 N311 Cu3 125.1(3) .
C313 N312 N311 110.5(5) .
C313 N312 H312 124.8 .
N311 N312 H312 124.8 .
C314 C313 N312 109.1(5) .
C314 C313 H313 125.4 .
N312 C313 H313 125.4 .
C313 C314 C315 103.5(5) .
C313 C314 H314 128.2 .
C315 C314 H314 128.2 .
N311 C315 C314 112.5(5) .
N311 C315 H315 123.8 .
C314 C315 H315 123.8 .
C325 N321 N322 104.4(4) .
C325 N321 Cu3 128.2(4) .
N322 N321 Cu3 127.3(3) .
N321 C325 C324 110.9(6) .
N321 C325 H325 124.5 .
C324 C325 H325 124.5 .
C323 C324 C325 106.2(6) .
C323 C324 H324 126.9 .
C325 C324 H324 126.9 .
C324 C323 N322 106.7(5) .
C324 C323 H323 126.7 .
N322 C323 H323 126.7 .
C323 N322 N321 111.8(5) .
C323 N322 H322 124.1 .
N321 N322 H322 124.1 .
O11 N1 O13 120.4(5) .
O11 N1 O12 121.3(4) .
O13 N1 O12 118.3(4) .
Cu3 O3 H3A 110.7 .
Cu3 O3 H3B 141.6 .
H3A O3 H3B 105.9 .
H1A O1 H1B 138.2 .

loop_
_geom_bond_atom_site_label_1
_geom_bond_atom_site_label_2
_geom_bond_distance
_geom_bond_site_symmetry_2
W1 C12 2.155(4) .
W1 C11 2.163(4) .
W1 C17 2.164(4) .
W1 C15 2.165(4) .
W1 C18 2.166(4) .
W1 C13 2.171(4) .
W1 C14 2.171(4) .
W1 C16 2.173(4) .
Cu2 N211 2.001(3) .
Cu2 N11 2.002(3) .
Cu2 N231 2.004(3) .
Cu2 N221 2.031(3) .
Cu2 N16 2.188(3) 2_556
Cu3 N311 1.972(3) .
Cu3 N321 1.984(4) .
Cu3 N18 2.017(3) .
Cu3 O3 2.028(3) .
Cu3 N13 2.201(4) 7_556
C11 N11 1.136(5) .
C12 N12 1.133(6) .
C13 N13 1.143(5) .
N13 Cu3 2.201(4) 7_556
C14 N14 1.135(5) .
C15 N15 1.138(5) .
C16 N16 1.129(5) .
N16 Cu2 2.188(3) 2_556
C17 N17 1.137(5) .
C18 N18 1.144(5) .
N211 C215 1.293(6) .
N211 N212 1.323(6) .
C215 C214 1.383(8) .
C215 H215 0.93 .
C214 C213 1.294(9) .
C214 H214 0.93 .
C213 N212 1.313(7) .
C213 H213 0.93 .
N212 H212 0.86 .
N221 C225 1.320(6) .
N221 N222 1.342(4) .
N222 C223 1.318(6) .
N222 H222 0.86 .
C223 C224 1.366(9) .
C223 H223 0.93 .
C224 C225 1.379(8) .
C224 H224 0.93 .
C225 H225 0.93 .
N231 C235 1.338(5) .
N231 N232 1.341(4) .
N232 C233 1.330(6) .
N232 H232 0.86 .
C233 C234 1.348(7) .
C233 H233 0.93 .
C234 C235 1.381(7) .
C234 H234 0.93 .
C235 H235 0.93 .
N311 C315 1.300(6) .
N311 N312 1.338(5) .
N312 C313 1.330(7) .
N312 H312 0.86 .
C313 C314 1.324(9) .
C313 H313 0.93 .
C314 C315 1.383(8) .
C314 H314 0.93 .
C315 H315 0.93 .
N321 C325 1.317(7) .
N321 N322 1.343(5) .
C325 C324 1.382(8) .
C325 H325 0.93 .
C324 C323 1.331(9) .
C324 H324 0.93 .
C323 N322 1.341(7) .
C323 H323 0.93 .
N322 H322 0.86 .
N1 O11 1.225(5) .
N1 O13 1.241(5) .
N1 O12 1.246(5) .
O3 H3A 0.9042 .
O3 H3B 0.8963 .
O1 H1A 0.8953 .
O1 H1B 0.9103 .

loop_
_geom_torsion_atom_site_label_1
_geom_torsion_atom_site_label_2
_geom_torsion_atom_site_label_3
_geom_torsion_atom_site_label_4
_geom_torsion
_geom_torsion_site_symmetry_1
N11 Cu2 N211 C215 95.1(5) .
N221 Cu2 N211 C215 -109.3(5) .
N16 Cu2 N211 C215 -12.5(5) 2_556
N11 Cu2 N211 N212 -75.1(4) .
N221 Cu2 N211 N212 80.4(4) .
N16 Cu2 N211 N212 177.2(4) 2_556
N212 N211 C215 C214 -3.7(7) .
Cu2 N211 C215 C214 -175.2(4) .
N211 C215 C214 C213 3.1(9) .
C215 C214 C213 N212 -1.0(9) .
C214 C213 N212 N211 -1.3(9) .
C215 N211 N212 C213 3.2(7) .
Cu2 N211 N212 C213 176.0(5) .
N211 Cu2 N221 C225 15.0(5) .
N11 Cu2 N221 C225 96.6(6) .
N231 Cu2 N221 C225 -171.0(5) .
N16 Cu2 N221 C225 -76.3(5) 2_556
N211 Cu2 N221 N222 -157.8(3) .
N11 Cu2 N221 N222 -76.2(5) .
N231 Cu2 N221 N222 16.3(3) .
N16 Cu2 N221 N222 110.9(3) 2_556
C225 N221 N222 C223 1.7(6) .
Cu2 N221 N222 C223 175.9(4) .
N221 N222 C223 C224 -2.2(7) .
N222 C223 C224 C225 1.8(8) .
N222 N221 C225 C224 -0.5(7) .
Cu2 N221 C225 C224 -174.3(5) .
C223 C224 C225 N221 -0.8(9) .
N11 Cu2 N231 C235 -99.1(4) .
N221 Cu2 N231 C235 105.6(4) .
N16 Cu2 N231 C235 8.5(4) 2_556
N11 Cu2 N231 N232 63.0(3) .
N221 Cu2 N231 N232 -92.3(3) .
N16 Cu2 N231 N232 170.6(3) 2_556
C235 N231 N232 C233 -1.4(5) .
Cu2 N231 N232 C233 -167.3(3) .
N231 N232 C233 C234 1.4(5) .
N232 C233 C234 C235 -0.7(6) .
N232 N231 C235 C234 1.0(5) .
Cu2 N231 C235 C234 165.5(3) .
C233 C234 C235 N231 -0.2(6) .
N18 Cu3 N311 C315 -59.4(5) .
O3 Cu3 N311 C315 141.6(5) .
N13 Cu3 N311 C315 43.2(5) 7_556
N18 Cu3 N311 N312 126.1(4) .
O3 Cu3 N311 N312 -33.0(4) .
N13 Cu3 N311 N312 -131.3(4) 7_556
C315 N311 N312 C313 -0.6(6) .
Cu3 N311 N312 C313 175.1(4) .
N311 N312 C313 C314 0.8(8) .
N312 C313 C314 C315 -0.7(8) .
N312 N311 C315 C314 0.2(7) .
Cu3 N311 C315 C314 -175.2(4) .
C313 C314 C315 N311 0.3(8) .
N18 Cu3 N321 C325 50.0(5) .
O3 Cu3 N321 C325 -150.9(5) .
N13 Cu3 N321 C325 -52.6(5) 7_556
N18 Cu3 N321 N322 -134.9(4) .
O3 Cu3 N321 N322 24.1(4) .
N13 Cu3 N321 N322 122.4(4) 7_556
N322 N321 C325 C324 -1.1(7) .
Cu3 N321 C325 C324 174.8(4) .
N321 C325 C324 C323 0.7(9) .
C325 C324 C323 N322 0.0(8) .
C324 C323 N322 N321 -0.8(7) .
C325 N321 N322 C323 1.2(6) .
Cu3 N321 N322 C323 -174.8(4) .
